data_2232391
loop_
_publ_author_name
'Huang, Qiu Ping'
'Zhang, Shu Hua'
'Guo, Jing Jing'
'Feng, Chao'
'Tang, Fu Shun'

_publ_section_title
;
 Bis[2,4-dichloro-6-(ethyliminomethyl)phenolato-\k^2^<i>N</i>,<i>O</i>]nickel(II)
;
_journal_coeditor_code LH5353
_journal_issue 11
_journal_name_full 'Acta Crystallographica Section E'
_journal_page_first m1611
_journal_paper_doi 10.1107/S160053681104325X
_journal_volume 67
_journal_year 2011
_chemical_formula_iupac '[Ni (C9 H8 Cl2 N O)2]'
_chemical_formula_moiety 'C18 H16 Cl4 N2 Ni O2'
_chemical_formula_sum 'C18 H16 Cl4 N2 Ni O2'
_chemical_formula_weight 492.84
_chemical_name_systematic
;
Bis[2,4-dichloro-6-(ethyliminomethyl)phenolato-\k^2^<i>N</i>,<i>O</i>]nickel(II)
;
_space_group_IT_number 14
_symmetry_cell_setting monoclinic
_symmetry_space_group_name_Hall '-P 2ybc'
_symmetry_space_group_name_H-M 'P 1 21/c 1'
_atom_sites_solution_hydrogens geom
_atom_sites_solution_primary direct
_atom_sites_solution_secondary difmap
_audit_creation_method SHELXL97
_cell_angle_alpha 90.00
_cell_angle_beta 103.8410(10)
_cell_angle_gamma 90.00
_cell_formula_units_Z 2
_cell_length_a 7.5004(6)
_cell_length_b 9.3155(7)
_cell_length_c 14.1498(12)
_cell_measurement_reflns_used 1685
_cell_measurement_temperature 293(2)
_cell_measurement_theta_max 25.01
_cell_measurement_theta_min 2.64
_cell_volume 959.94(13)
_computing_cell_refinement 'SAINT (Bruker, 2004)'
_computing_data_collection 'SMART (Bruker, 2004)'
_computing_data_reduction 'SAINT (Bruker, 2004)'
_computing_molecular_graphics 'SHELXTL (Sheldrick, 2008)'
_computing_publication_material 'SHELXTL (Sheldrick, 2008)'
_computing_structure_refinement 'SHELXL97 (Sheldrick, 2008)'
_computing_structure_solution 'SHELXS97 (Sheldrick, 2008)'
_diffrn_ambient_temperature 293(2)
_diffrn_measured_fraction_theta_full 1.000
_diffrn_measured_fraction_theta_max 1.000
_diffrn_measurement_device_type 'Bruker SMART CCD'
_diffrn_measurement_method '\f and \w'
_diffrn_radiation_monochromator graphite
_diffrn_radiation_source 'fine-focus sealed tube'
_diffrn_radiation_type MoK\a
_diffrn_radiation_wavelength 0.71073
_diffrn_reflns_av_R_equivalents 0.0595
_diffrn_reflns_av_sigmaI/netI 0.0557
_diffrn_reflns_limit_h_max 7
_diffrn_reflns_limit_h_min -8
_diffrn_reflns_limit_k_max 8
_diffrn_reflns_limit_k_min -11
_diffrn_reflns_limit_l_max 16
_diffrn_reflns_limit_l_min -16
_diffrn_reflns_number 4890
_diffrn_reflns_theta_full 25.01
_diffrn_reflns_theta_max 25.01
_diffrn_reflns_theta_min 2.64
_exptl_absorpt_coefficient_mu 1.584
_exptl_absorpt_correction_T_max 0.667
_exptl_absorpt_correction_T_min 0.612
_exptl_absorpt_correction_type multi-scan
_exptl_absorpt_process_details '(SADABS; Bruker, 2004)'
_exptl_crystal_colour green
_exptl_crystal_density_diffrn 1.705
_exptl_crystal_density_method 'not measured'
_exptl_crystal_description block
_exptl_crystal_F_000 500
_exptl_crystal_size_max 0.32
_exptl_crystal_size_mid 0.28
_exptl_crystal_size_min 0.26
_refine_diff_density_max 0.276
_refine_diff_density_min -0.347
_refine_ls_extinction_method none
_refine_ls_goodness_of_fit_ref 0.971
_refine_ls_hydrogen_treatment constr
_refine_ls_matrix_type full
_refine_ls_number_parameters 124
_refine_ls_number_reflns 1685
_refine_ls_number_restraints 0
_refine_ls_restrained_S_all 0.971
_refine_ls_R_factor_all 0.0457
_refine_ls_R_factor_gt 0.0312
_refine_ls_shift/su_max 0.000
_refine_ls_shift/su_mean 0.000
_refine_ls_structure_factor_coef Fsqd
_refine_ls_weighting_details 'calc w = 1/[\s^2^(Fo^2^)+(0.0012P)^2^] where P=(Fo^2^+2Fc^2^)/3'
_refine_ls_weighting_scheme calc
_refine_ls_wR_factor_gt 0.0516
_refine_ls_wR_factor_ref 0.0547
_reflns_number_gt 1267
_reflns_number_total 1685
_reflns_threshold_expression I>2\s(I)
_cod_data_source_file lh5353.cif
_cod_data_source_block I
_cod_original_sg_symbol_H-M 'P 21/c'
_cod_database_code 2232391
_cod_database_fobs_code 2232391

loop_
_symmetry_equiv_pos_as_xyz
'x, y, z'
'-x, y+1/2, -z+1/2'
'-x, -y, -z'
'x, -y-1/2, z-1/2'

loop_
_atom_site_type_symbol
_atom_site_label
_atom_site_fract_x
_atom_site_fract_y
_atom_site_fract_z
_atom_site_U_iso_or_equiv
_atom_site_adp_type
_atom_site_calc_flag
_atom_site_refinement_flags
_atom_site_occupancy
_atom_site_symmetry_multiplicity
C C1 0.6897(3) 0.3911(3) 0.06190(18) 0.0321(6) Uani d . 1 1
C C2 0.5743(3) 0.3976(3) 0.12798(17) 0.0344(7) Uani d . 1 1
C C3 0.4233(3) 0.3110(3) 0.11860(18) 0.0383(7) Uani d . 1 1
H H3A 0.3502 0.3176 0.1631 0.046 Uiso calc R 1 1
C C4 0.3801(3) 0.2139(3) 0.0429(2) 0.0384(7) Uani d . 1 1
C C5 0.4853(3) 0.2045(3) -0.02361(18) 0.0393(7) Uani d . 1 1
H H5A 0.4546 0.1393 -0.0747 0.047 Uiso calc R 1 1
C C6 0.6402(3) 0.2937(3) -0.01460(18) 0.0324(6) Uani d . 1 1
Cl Cl1 0.62781(9) 0.51726(8) 0.22421(4) 0.0454(2) Uani d . 1 1
Cl Cl2 0.18645(10) 0.10465(8) 0.03097(5) 0.0538(2) Uani d . 1 1
Ni Ni1 1.0000 0.5000 0.0000 0.03205(15) Uani d S 1 2
O O1 0.8324(2) 0.47509(19) 0.07451(12) 0.0393(5) Uani d . 1 1
C C7 0.7422(3) 0.2847(3) -0.08801(18) 0.0374(7) Uani d . 1 1
H H7A 0.7023 0.2171 -0.1369 0.045 Uiso calc R 1 1
C C8 0.9509(4) 0.3268(3) -0.18214(19) 0.0465(8) Uani d . 1 1
H H8A 0.9135 0.2303 -0.2040 0.056 Uiso calc R 1 1
H H8B 1.0840 0.3302 -0.1659 0.056 Uiso calc R 1 1
C C9 0.8770(4) 0.4311(4) -0.26300(19) 0.0654(10) Uani d . 1 1
H H9A 0.9229 0.4067 -0.3187 0.098 Uiso calc R 1 1
H H9B 0.9155 0.5265 -0.2419 0.098 Uiso calc R 1 1
H H9C 0.7453 0.4266 -0.2800 0.098 Uiso calc R 1 1
N N1 0.8836(3) 0.3602(2) -0.09375(14) 0.0337(5) Uani d . 1 1

loop_
_atom_site_aniso_label
_atom_site_aniso_U_11
_atom_site_aniso_U_22
_atom_site_aniso_U_33
_atom_site_aniso_U_12
_atom_site_aniso_U_13
_atom_site_aniso_U_23
C1 0.0305(15) 0.0322(17) 0.0333(15) 0.0026(13) 0.0070(13) 0.0053(13)
C2 0.0343(16) 0.0373(17) 0.0315(15) 0.0041(13) 0.0078(13) 0.0053(13)
C3 0.0341(16) 0.0456(19) 0.0376(16) 0.0033(14) 0.0132(14) 0.0094(15)
C4 0.0303(16) 0.0388(17) 0.0449(17) -0.0045(14) 0.0068(14) 0.0099(15)
C5 0.0387(16) 0.0399(18) 0.0376(17) -0.0064(14) 0.0055(15) -0.0018(13)
C6 0.0329(15) 0.0315(16) 0.0332(15) -0.0005(13) 0.0084(13) 0.0012(13)
Cl1 0.0483(4) 0.0536(5) 0.0372(4) -0.0018(4) 0.0162(4) -0.0060(4)
Cl2 0.0394(4) 0.0634(6) 0.0583(5) -0.0150(4) 0.0110(4) 0.0083(4)
Ni1 0.0334(3) 0.0326(3) 0.0319(3) -0.0019(2) 0.0112(2) -0.0032(2)
O1 0.0403(11) 0.0445(13) 0.0372(10) -0.0116(10) 0.0173(9) -0.0094(9)
C7 0.0427(17) 0.0348(17) 0.0341(16) -0.0010(14) 0.0077(14) -0.0038(13)
C8 0.0481(18) 0.051(2) 0.0465(18) -0.0117(15) 0.0238(15) -0.0196(16)
C9 0.055(2) 0.105(3) 0.0394(18) -0.013(2) 0.0178(17) 0.002(2)
N1 0.0374(13) 0.0342(13) 0.0326(12) -0.0020(11) 0.0143(11) -0.0027(11)

loop_
_atom_type_symbol
_atom_type_description
_atom_type_scat_dispersion_real
_atom_type_scat_dispersion_imag
_atom_type_scat_source
C C 0.0033 0.0016 'International Tables Vol C Tables 4.2.6.8 and 6.1.1.4'
H H 0.0000 0.0000 'International Tables Vol C Tables 4.2.6.8 and 6.1.1.4'
N N 0.0061 0.0033 'International Tables Vol C Tables 4.2.6.8 and 6.1.1.4'
O O 0.0106 0.0060 'International Tables Vol C Tables 4.2.6.8 and 6.1.1.4'
Cl Cl 0.1484 0.1585 'International Tables Vol C Tables 4.2.6.8 and 6.1.1.4'
Ni Ni 0.3393 1.1124 'International Tables Vol C Tables 4.2.6.8 and 6.1.1.4'

loop_
_geom_angle_atom_site_label_1
_geom_angle_atom_site_label_2
_geom_angle_atom_site_label_3
_geom_angle_site_symmetry_1
_geom_angle_site_symmetry_3
_geom_angle
O1 C1 C6 . . 123.7(2)
O1 C1 C2 . . 119.6(2)
C6 C1 C2 . . 116.7(2)
C3 C2 C1 . . 122.1(3)
C3 C2 Cl1 . . 119.1(2)
C1 C2 Cl1 . . 118.9(2)
C2 C3 C4 . . 119.7(3)
C2 C3 H3A . . 120.1
C4 C3 H3A . . 120.1
C5 C4 C3 . . 120.6(2)
C5 C4 Cl2 . . 119.9(2)
C3 C4 Cl2 . . 119.4(2)
C4 C5 C6 . . 119.9(3)
C4 C5 H5A . . 120.1
C6 C5 H5A . . 120.1
C1 C6 C5 . . 121.0(2)
C1 C6 C7 . . 120.8(2)
C5 C6 C7 . . 118.2(2)
O1 Ni1 O1 . 3_765 180.00(13)
O1 Ni1 N1 . 3_765 87.10(8)
O1 Ni1 N1 3_765 3_765 92.90(8)
O1 Ni1 N1 . . 92.90(8)
O1 Ni1 N1 3_765 . 87.10(8)
N1 Ni1 N1 3_765 . 180.0
C1 O1 Ni1 . . 130.49(17)
N1 C7 C6 . . 127.1(3)
N1 C7 H7A . . 116.5
C6 C7 H7A . . 116.5
N1 C8 C9 . . 111.6(2)
N1 C8 H8A . . 109.3
C9 C8 H8A . . 109.3
N1 C8 H8B . . 109.3
C9 C8 H8B . . 109.3
H8A C8 H8B . . 108.0
C8 C9 H9A . . 109.5
C8 C9 H9B . . 109.5
H9A C9 H9B . . 109.5
C8 C9 H9C . . 109.5
H9A C9 H9C . . 109.5
H9B C9 H9C . . 109.5
C7 N1 C8 . . 112.8(2)
C7 N1 Ni1 . . 124.90(19)
C8 N1 Ni1 . . 122.30(17)

loop_
_geom_bond_atom_site_label_1
_geom_bond_atom_site_label_2
_geom_bond_site_symmetry_2
_geom_bond_distance
C1 O1 . 1.303(3)
C1 C6 . 1.393(3)
C1 C2 . 1.419(3)
C2 C3 . 1.372(3)
C2 Cl1 . 1.731(3)
C3 C4 . 1.380(3)
C3 H3A . 0.9300
C4 C5 . 1.368(3)
C4 Cl2 . 1.749(3)
C5 C6 . 1.410(3)
C5 H5A . 0.9300
C6 C7 . 1.432(3)
Ni1 O1 . 1.8382(16)
Ni1 O1 3_765 1.8382(16)
Ni1 N1 3_765 1.914(2)
Ni1 N1 . 1.914(2)
C7 N1 . 1.291(3)
C7 H7A . 0.9300
C8 N1 . 1.489(3)
C8 C9 . 1.502(4)
C8 H8A . 0.9700
C8 H8B . 0.9700
C9 H9A . 0.9600
C9 H9B . 0.9600
C9 H9C . 0.9600
